data_7063017
loop_
_publ_author_name
'Saren, Dama'
'Zangrando, Ennio'
'Puschmann, Horst'
'Manna, Subal Chandra'

_publ_section_title
;
 Tridentate chelating ligand based fluorescent Zn(ii) coordination
 compounds for highly selective detection of picric acid
;
_journal_issue 11
_journal_name_full 'New Journal of Chemistry'
_journal_page_first 4821
_journal_page_last 4830
_journal_paper_doi 10.1039/D3NJ05089K
_journal_volume 48
_journal_year 2024
_chemical_formula_moiety 'C38 H26 N10 O2 Zn2, C H4 O'
_chemical_formula_sum 'C39 H30 N10 O3 Zn2'
_chemical_formula_weight 817.47
_space_group_crystal_system monoclinic
_space_group_IT_number 14
_space_group_name_Hall '-P 2yn'
_space_group_name_H-M_alt 'P 1 21/n 1'
_atom_sites_solution_hydrogens mixed
_audit_creation_method SHELXL-2018/3
_audit_update_record
;
2023-01-26 deposited with the CCDC.	2024-02-14 downloaded from the CCDC.
;
_cell_angle_alpha 90
_cell_angle_beta 106.216(3)
_cell_angle_gamma 90
_cell_formula_units_Z 2
_cell_length_a 7.4732(2)
_cell_length_b 23.9503(7)
_cell_length_c 10.1559(3)
_cell_measurement_reflns_used 8233
_cell_measurement_temperature 293(2)
_cell_measurement_theta_max 28.609
_cell_measurement_theta_min 2.653
_cell_volume 1745.44(9)
_computing_cell_refinement 'CrysAlisPro 1.171.41.31a (Rigaku OD, 2019)'
_computing_data_collection 'CrysAlisPro 1.171.41.31a (Rigaku OD, 2019)'
_computing_data_reduction 'CrysAlisPro 1.171.41.31a (Rigaku OD, 2019)'
_computing_structure_refinement 'SHELXL-2018/3 (Sheldrick, 2018)'
_computing_structure_solution 'SHELXT  (Sheldrick, 2015)'
_diffrn_ambient_temperature 293(2)
_diffrn_measured_fraction_theta_full 0.999
_diffrn_measured_fraction_theta_max 0.999
_diffrn_measurement_device_type 'Xcalibur, Sapphire3'
_diffrn_measurement_method '\w scans'
_diffrn_radiation_type MoK\a
_diffrn_radiation_wavelength 0.71073
_diffrn_reflns_av_R_equivalents 0.0482
_diffrn_reflns_av_unetI/netI 0.0297
_diffrn_reflns_Laue_measured_fraction_full 0.999
_diffrn_reflns_Laue_measured_fraction_max 0.999
_diffrn_reflns_limit_h_max 9
_diffrn_reflns_limit_h_min -9
_diffrn_reflns_limit_k_max 29
_diffrn_reflns_limit_k_min -29
_diffrn_reflns_limit_l_max 12
_diffrn_reflns_limit_l_min -12
_diffrn_reflns_number 28564
_diffrn_reflns_point_group_measured_fraction_full 0.999
_diffrn_reflns_point_group_measured_fraction_max 0.999
_diffrn_reflns_theta_full 25.242
_diffrn_reflns_theta_max 26.000
_diffrn_reflns_theta_min 2.694
_diffrn_source 'fine focus'
_exptl_absorpt_coefficient_mu 1.430
_exptl_absorpt_correction_T_max 0.935
_exptl_absorpt_correction_T_min 0.550
_exptl_absorpt_correction_type analytical
_exptl_absorpt_process_details
;
CrysAlisPro 1.171.41.31a (Rigaku Oxford Diffraction, 2019)
Analytical numeric absorption correction using a multifaceted crystal model based on expressions derived by Clark, R. C. & Reid, J. S. (1995). Acta Cryst. A51, 887-897
Empirical absorption correction using spherical harmonics,
implemented in SCALE3 ABSPACK scaling algorithm.
;
_exptl_crystal_colour 'clear light pink'
_exptl_crystal_density_diffrn 1.555
_exptl_crystal_description block
_exptl_crystal_F_000 836
_exptl_crystal_size_max 0.459
_exptl_crystal_size_mid 0.125
_exptl_crystal_size_min 0.048
_refine_diff_density_max 0.387
_refine_diff_density_min -0.214
_refine_diff_density_rms 0.063
_refine_ls_extinction_method none
_refine_ls_goodness_of_fit_ref 1.039
_refine_ls_hydrogen_treatment constr
_refine_ls_matrix_type full
_refine_ls_number_parameters 254
_refine_ls_number_reflns 3428
_refine_ls_number_restraints 13
_refine_ls_restrained_S_all 1.040
_refine_ls_R_factor_all 0.0383
_refine_ls_R_factor_gt 0.0295
_refine_ls_shift/su_max 0.001
_refine_ls_shift/su_mean 0.000
_refine_ls_structure_factor_coef Fsqd
_refine_ls_weighting_details 'w=1/[\s^2^(Fo^2^)+(0.0407P)^2^+0.7939P] where P=(Fo^2^+2Fc^2^)/3'
_refine_ls_weighting_scheme calc
_refine_ls_wR_factor_gt 0.0739
_refine_ls_wR_factor_ref 0.0790
_reflns_Friedel_coverage 0.000
_reflns_number_gt 2890
_reflns_number_total 3428
_reflns_threshold_expression 'I > 2\s(I)'
_cod_data_source_file d3nj05089k2.cif
_cod_data_source_block 1
_cod_depositor_comments 'Adding full bibliography for 7063016--7063017.cif.'
_cod_original_cell_volume 1745.45(10)
_cod_original_sg_symbol_H-M 'P 21/n'
_cod_database_code 7063017
_shelx_shelxl_version_number 2018/3
_shelx_space_group_comment
;
The symmetry employed for this shelxl refinement is uniquely defined
by the following loop, which should always be used as a source of
symmetry information in preference to the above space-group names.
They are only intended as comments.
;

loop_
_space_group_symop_operation_xyz
'x, y, z'
'-x+1/2, y+1/2, -z+1/2'
'-x, -y, -z'
'x-1/2, -y-1/2, z-1/2'

loop_
_atom_site_label
_atom_site_type_symbol
_atom_site_fract_x
_atom_site_fract_y
_atom_site_fract_z
_atom_site_U_iso_or_equiv
_atom_site_adp_type
_atom_site_occupancy
_atom_site_site_symmetry_order
_atom_site_calc_flag
_atom_site_refinement_flags_posn
_atom_site_refinement_flags_adp
_atom_site_refinement_flags_occupancy
_atom_site_disorder_assembly
_atom_site_disorder_group
Zn Zn 0.57623(3) 0.57854(2) 0.31784(2) 0.02306(10) Uani 1 1 d . . . . .
O1 O 0.5155(2) 0.51034(6) 0.20151(15) 0.0317(4) Uani 1 1 d . . . . .
N1 N 0.7118(2) 0.52660(7) 0.47568(17) 0.0222(4) Uani 1 1 d . . . . .
N2 N 0.6127(2) 0.63230(7) 0.49026(19) 0.0261(4) Uani 1 1 d . . . . .
C1 C 0.5917(3) 0.46138(9) 0.2185(2) 0.0256(5) Uani 1 1 d . . . . .
C2 C 0.5552(4) 0.42554(10) 0.0996(2) 0.0344(6) Uani 1 1 d . . . . .
H2 H 0.484313 0.439103 0.015388 0.041 Uiso 1 1 calc R U . . .
C3 C 0.6212(3) 0.37304(10) 0.1076(2) 0.0327(5) Uani 1 1 d . . . . .
H3 H 0.595696 0.351413 0.028465 0.039 Uiso 1 1 calc R U . . .
C4 C 0.7293(3) 0.34955(9) 0.2339(2) 0.0273(5) Uani 1 1 d . . . . .
C5 C 0.7912(3) 0.29360(10) 0.2414(3) 0.0338(5) Uani 1 1 d . . . . .
H5 H 0.763331 0.272069 0.162040 0.041 Uiso 1 1 calc R U . . .
C6 C 0.8911(3) 0.27041(10) 0.3624(3) 0.0367(6) Uani 1 1 d . . . . .
H6 H 0.929069 0.233327 0.365911 0.044 Uiso 1 1 calc R U . . .
C7 C 0.9352(3) 0.30323(10) 0.4807(3) 0.0331(5) Uani 1 1 d . . . . .
H7 H 1.003619 0.287845 0.563558 0.040 Uiso 1 1 calc R U . . .
C8 C 0.8789(3) 0.35791(9) 0.4762(2) 0.0276(5) Uani 1 1 d . . . . .
H8 H 0.912633 0.379039 0.556181 0.033 Uiso 1 1 calc R U . . .
C9 C 0.7714(3) 0.38306(9) 0.3540(2) 0.0234(4) Uani 1 1 d . . . . .
C10 C 0.7040(3) 0.44049(9) 0.3452(2) 0.0226(4) Uani 1 1 d . . . . .
C11 C 0.7479(3) 0.47416(9) 0.4666(2) 0.0214(4) Uani 1 1 d . . . . .
H11 H 0.809109 0.456301 0.548066 0.026 Uiso 1 1 calc R U . . .
C12 C 0.7712(3) 0.55118(9) 0.6130(2) 0.0260(5) Uani 1 1 d . . . . .
H12A H 0.905886 0.549335 0.647374 0.031 Uiso 1 1 calc R U . . .
H12B H 0.718771 0.529867 0.674503 0.031 Uiso 1 1 calc R U . . .
C13 C 0.7091(3) 0.61128(9) 0.6110(2) 0.0251(5) Uani 1 1 d . . . . .
C14 C 0.7510(3) 0.64272(10) 0.7312(2) 0.0322(5) Uani 1 1 d . . . . .
H14 H 0.819283 0.627412 0.814143 0.039 Uiso 1 1 calc R U . . .
C15 C 0.6887(3) 0.69714(10) 0.7239(3) 0.0383(6) Uani 1 1 d . . . . .
H15 H 0.713397 0.718905 0.802732 0.046 Uiso 1 1 calc R U . . .
C16 C 0.5898(3) 0.71923(10) 0.5994(3) 0.0379(6) Uani 1 1 d . . . . .
H16 H 0.548149 0.755998 0.592688 0.046 Uiso 1 1 calc R U . . .
C17 C 0.5544(3) 0.68559(9) 0.4859(3) 0.0322(5) Uani 1 1 d . . . . .
H17 H 0.486954 0.700285 0.401902 0.039 Uiso 1 1 calc R U . . .
N3 N 0.7428(2) 0.61820(8) 0.22029(18) 0.0265(4) Uani 1 1 d . . . . .
N4 N 0.9938(3) 0.63864(8) 0.11527(19) 0.0314(4) Uani 1 1 d . . . . .
N5 N 1.3187(3) 0.61243(9) 0.2239(2) 0.0341(5) Uani 1 1 d . . . . .
C18 C 0.8646(3) 0.62654(9) 0.1743(2) 0.0233(5) Uani 1 1 d . . . . .
C19 C 1.1647(3) 0.62346(9) 0.1767(2) 0.0263(5) Uani 1 1 d . . . . .
O2 O -0.1271(7) 0.5080(2) -0.0731(5) 0.0799(16) Uani 0.5 1 d D U P A -1
H2D H -0.255675 0.501951 -0.112084 0.120 Uiso 0.5 1 d R U P A -1
C20 C -0.0332(8) 0.4927(2) 0.0549(5) 0.0441(13) Uani 0.5 1 d D U P A -1
H2A H -0.076855 0.514010 0.119791 0.066 Uiso 0.5 1 calc R U P A -1
H2B H 0.097405 0.499475 0.069045 0.066 Uiso 0.5 1 calc R U P A -1
H2C H -0.053101 0.453669 0.067258 0.066 Uiso 0.5 1 calc R U P A -1

loop_
_atom_site_aniso_label
_atom_site_aniso_U_11
_atom_site_aniso_U_22
_atom_site_aniso_U_33
_atom_site_aniso_U_23
_atom_site_aniso_U_13
_atom_site_aniso_U_12
Zn 0.02058(15) 0.02411(15) 0.02478(15) 0.00394(10) 0.00683(10) 0.00001(10)
O1 0.0374(9) 0.0274(9) 0.0242(8) 0.0046(6) -0.0016(6) -0.0026(7)
N1 0.0215(9) 0.0253(10) 0.0209(9) 0.0008(7) 0.0075(7) -0.0010(7)
N2 0.0230(9) 0.0233(9) 0.0349(10) -0.0002(8) 0.0130(8) -0.0023(8)
C1 0.0283(11) 0.0254(12) 0.0225(11) 0.0024(9) 0.0061(9) -0.0065(9)
C2 0.0454(15) 0.0341(14) 0.0197(11) 0.0024(9) 0.0025(10) -0.0111(11)
C3 0.0406(14) 0.0337(13) 0.0237(11) -0.0080(10) 0.0086(10) -0.0127(11)
C4 0.0235(11) 0.0286(12) 0.0324(12) -0.0038(9) 0.0121(9) -0.0067(9)
C5 0.0282(12) 0.0307(13) 0.0453(14) -0.0127(11) 0.0148(11) -0.0055(10)
C6 0.0271(12) 0.0267(12) 0.0573(16) -0.0042(11) 0.0134(11) 0.0012(10)
C7 0.0257(12) 0.0323(13) 0.0407(14) 0.0034(11) 0.0082(10) 0.0049(10)
C8 0.0244(11) 0.0287(12) 0.0288(12) -0.0022(9) 0.0058(9) 0.0007(9)
C9 0.0181(10) 0.0270(11) 0.0266(11) 0.0001(9) 0.0087(8) -0.0041(9)
C10 0.0211(11) 0.0248(11) 0.0229(11) 0.0007(8) 0.0079(8) -0.0024(9)
C11 0.0182(10) 0.0262(11) 0.0197(10) 0.0044(8) 0.0050(8) 0.0007(8)
C12 0.0271(12) 0.0282(12) 0.0228(11) -0.0008(9) 0.0072(9) -0.0017(9)
C13 0.0224(11) 0.0251(11) 0.0317(12) -0.0013(9) 0.0138(9) -0.0055(9)
C14 0.0306(12) 0.0362(14) 0.0326(12) -0.0085(10) 0.0136(10) -0.0074(10)
C15 0.0363(14) 0.0347(14) 0.0500(15) -0.0168(12) 0.0225(12) -0.0100(11)
C16 0.0332(13) 0.0235(12) 0.0628(17) -0.0060(12) 0.0229(12) -0.0030(10)
C17 0.0288(12) 0.0253(12) 0.0459(14) 0.0026(10) 0.0159(10) -0.0006(10)
N3 0.0208(9) 0.0320(10) 0.0265(9) 0.0044(8) 0.0062(8) -0.0027(8)
N4 0.0209(10) 0.0407(12) 0.0338(11) 0.0143(9) 0.0099(8) 0.0031(8)
N5 0.0241(11) 0.0466(13) 0.0333(10) 0.0045(9) 0.0107(8) 0.0046(9)
C18 0.0223(11) 0.0214(11) 0.0221(10) 0.0025(8) -0.0005(9) 0.0023(9)
C19 0.0280(13) 0.0285(12) 0.0253(11) 0.0030(9) 0.0123(9) -0.0013(9)
O2 0.057(3) 0.102(4) 0.062(3) 0.032(3) -0.014(2) -0.024(3)
C20 0.040(3) 0.042(3) 0.046(3) 0.002(2) 0.003(2) 0.007(2)

loop_
_atom_type_symbol
_atom_type_description
_atom_type_scat_dispersion_real
_atom_type_scat_dispersion_imag
_atom_type_scat_source
C C 0.0033 0.0016 'International Tables Vol C Tables 4.2.6.8 and 6.1.1.4'
H H 0.0000 0.0000 'International Tables Vol C Tables 4.2.6.8 and 6.1.1.4'
N N 0.0061 0.0033 'International Tables Vol C Tables 4.2.6.8 and 6.1.1.4'
O O 0.0106 0.0060 'International Tables Vol C Tables 4.2.6.8 and 6.1.1.4'
Zn Zn 0.2839 1.4301 'International Tables Vol C Tables 4.2.6.8 and 6.1.1.4'

loop_
_geom_angle_atom_site_label_1
_geom_angle_atom_site_label_2
_geom_angle_atom_site_label_3
_geom_angle
_geom_angle_site_symmetry_1
_geom_angle_site_symmetry_3
_geom_angle_publ_flag
O1 Zn N3 99.40(7) . . ?
O1 Zn N1 86.98(6) . . ?
N3 Zn N1 115.29(7) . . ?
O1 Zn N5 91.13(7) . 1_455 ?
N3 Zn N5 102.14(7) . 1_455 ?
N1 Zn N5 142.34(7) . 1_455 ?
O1 Zn N2 159.91(7) . . ?
N3 Zn N2 99.40(7) . . ?
N1 Zn N2 78.63(7) . . ?
N5 Zn N2 91.78(7) 1_455 . ?
C1 O1 Zn 130.18(13) . . ?
C11 N1 C12 116.40(17) . . ?
C11 N1 Zn 126.78(14) . . ?
C12 N1 Zn 116.81(13) . . ?
C13 N2 C17 118.35(19) . . ?
C13 N2 Zn 116.08(14) . . ?
C17 N2 Zn 125.50(16) . . ?
O1 C1 C10 124.62(19) . . ?
O1 C1 C2 117.02(19) . . ?
C10 C1 C2 118.4(2) . . ?
C3 C2 C1 121.7(2) . . ?
C3 C2 H2 119.2 . . ?
C1 C2 H2 119.2 . . ?
C2 C3 C4 121.9(2) . . ?
C2 C3 H3 119.0 . . ?
C4 C3 H3 119.0 . . ?
C5 C4 C9 119.9(2) . . ?
C5 C4 C3 121.1(2) . . ?
C9 C4 C3 118.9(2) . . ?
C6 C5 C4 121.5(2) . . ?
C6 C5 H5 119.2 . . ?
C4 C5 H5 119.2 . . ?
C5 C6 C7 119.0(2) . . ?
C5 C6 H6 120.5 . . ?
C7 C6 H6 120.5 . . ?
C8 C7 C6 120.8(2) . . ?
C8 C7 H7 119.6 . . ?
C6 C7 H7 119.6 . . ?
C7 C8 C9 122.0(2) . . ?
C7 C8 H8 119.0 . . ?
C9 C8 H8 119.0 . . ?
C8 C9 C4 116.7(2) . . ?
C8 C9 C10 123.95(19) . . ?
C4 C9 C10 119.35(19) . . ?
C1 C10 C11 121.20(19) . . ?
C1 C10 C9 119.71(19) . . ?
C11 C10 C9 119.05(18) . . ?
N1 C11 C10 127.28(19) . . ?
N1 C11 H11 116.4 . . ?
C10 C11 H11 116.4 . . ?
N1 C12 C13 111.12(17) . . ?
N1 C12 H12A 109.4 . . ?
C13 C12 H12A 109.4 . . ?
N1 C12 H12B 109.4 . . ?
C13 C12 H12B 109.4 . . ?
H12A C12 H12B 108.0 . . ?
N2 C13 C14 122.2(2) . . ?
N2 C13 C12 117.16(18) . . ?
C14 C13 C12 120.7(2) . . ?
C15 C14 C13 118.3(2) . . ?
C15 C14 H14 120.9 . . ?
C13 C14 H14 120.9 . . ?
C14 C15 C16 119.9(2) . . ?
C14 C15 H15 120.1 . . ?
C16 C15 H15 120.1 . . ?
C17 C16 C15 118.3(2) . . ?
C17 C16 H16 120.9 . . ?
C15 C16 H16 120.9 . . ?
N2 C17 C16 123.0(2) . . ?
N2 C17 H17 118.5 . . ?
C16 C17 H17 118.5 . . ?
C18 N3 Zn 160.33(18) . . ?
C18 N4 C19 117.98(19) . . ?
C19 N5 Zn 169.19(19) . 1_655 ?
N3 C18 N4 175.5(2) . . ?
N5 C19 N4 175.0(2) . . ?
C20 O2 H2D 124.1 . . ?
O2 C20 H2A 109.5 . . ?
O2 C20 H2B 109.5 . . ?
H2A C20 H2B 109.5 . . ?
O2 C20 H2C 109.5 . . ?
H2A C20 H2C 109.5 . . ?
H2B C20 H2C 109.5 . . ?

loop_
_geom_bond_atom_site_label_1
_geom_bond_atom_site_label_2
_geom_bond_distance
_geom_bond_site_symmetry_2
_geom_bond_publ_flag
Zn O1 1.9926(15) . ?
Zn N3 2.0303(18) . ?
Zn N1 2.0585(17) . ?
Zn N5 2.0611(19) 1_455 ?
Zn N2 2.1288(18) . ?
O1 C1 1.294(3) . ?
N1 C11 1.293(3) . ?
N1 C12 1.464(3) . ?
N2 C13 1.335(3) . ?
N2 C17 1.345(3) . ?
C1 C10 1.417(3) . ?
C1 C2 1.444(3) . ?
C2 C3 1.345(3) . ?
C2 H2 0.9300 . ?
C3 C4 1.427(3) . ?
C3 H3 0.9300 . ?
C4 C5 1.413(3) . ?
C4 C9 1.420(3) . ?
C5 C6 1.365(3) . ?
C5 H5 0.9300 . ?
C6 C7 1.396(3) . ?
C6 H6 0.9300 . ?
C7 C8 1.372(3) . ?
C7 H7 0.9300 . ?
C8 C9 1.411(3) . ?
C8 H8 0.9300 . ?
C9 C10 1.459(3) . ?
C10 C11 1.433(3) . ?
C11 H11 0.9300 . ?
C12 C13 1.511(3) . ?
C12 H12A 0.9700 . ?
C12 H12B 0.9700 . ?
C13 C14 1.393(3) . ?
C14 C15 1.379(3) . ?
C14 H14 0.9300 . ?
C15 C16 1.379(4) . ?
C15 H15 0.9300 . ?
C16 C17 1.370(3) . ?
C16 H16 0.9300 . ?
C17 H17 0.9300 . ?
N3 C18 1.151(3) . ?
N4 C18 1.303(3) . ?
N4 C19 1.307(3) . ?
N5 C19 1.147(3) . ?
O2 C20 1.344(6) . ?
O2 H2D 0.9423 . ?
C20 H2A 0.9600 . ?
C20 H2B 0.9600 . ?
C20 H2C 0.9600 . ?

loop_
_geom_torsion_atom_site_label_1
_geom_torsion_atom_site_label_2
_geom_torsion_atom_site_label_3
_geom_torsion_atom_site_label_4
_geom_torsion
_geom_torsion_site_symmetry_1
_geom_torsion_site_symmetry_2
_geom_torsion_site_symmetry_3
_geom_torsion_site_symmetry_4
_geom_torsion_publ_flag
Zn O1 C1 C10 19.0(3) . . . . ?
Zn O1 C1 C2 -162.35(16) . . . . ?
O1 C1 C2 C3 -177.1(2) . . . . ?
C10 C1 C2 C3 1.6(3) . . . . ?
C1 C2 C3 C4 0.6(4) . . . . ?
C2 C3 C4 C5 177.5(2) . . . . ?
C2 C3 C4 C9 -1.3(3) . . . . ?
C9 C4 C5 C6 0.2(3) . . . . ?
C3 C4 C5 C6 -178.5(2) . . . . ?
C4 C5 C6 C7 -1.1(3) . . . . ?
C5 C6 C7 C8 0.3(3) . . . . ?
C6 C7 C8 C9 1.4(3) . . . . ?
C7 C8 C9 C4 -2.2(3) . . . . ?
C7 C8 C9 C10 178.2(2) . . . . ?
C5 C4 C9 C8 1.3(3) . . . . ?
C3 C4 C9 C8 -179.89(19) . . . . ?
C5 C4 C9 C10 -179.03(19) . . . . ?
C3 C4 C9 C10 -0.3(3) . . . . ?
O1 C1 C10 C11 -2.3(3) . . . . ?
C2 C1 C10 C11 179.04(19) . . . . ?
O1 C1 C10 C9 175.56(19) . . . . ?
C2 C1 C10 C9 -3.1(3) . . . . ?
C8 C9 C10 C1 -177.9(2) . . . . ?
C4 C9 C10 C1 2.5(3) . . . . ?
C8 C9 C10 C11 0.0(3) . . . . ?
C4 C9 C10 C11 -179.63(18) . . . . ?
C12 N1 C11 C10 179.72(19) . . . . ?
Zn N1 C11 C10 0.8(3) . . . . ?
C1 C10 C11 N1 -7.6(3) . . . . ?
C9 C10 C11 N1 174.49(19) . . . . ?
C11 N1 C12 C13 -175.99(17) . . . . ?
Zn N1 C12 C13 3.0(2) . . . . ?
C17 N2 C13 C14 -0.2(3) . . . . ?
Zn N2 C13 C14 176.88(16) . . . . ?
C17 N2 C13 C12 179.46(18) . . . . ?
Zn N2 C13 C12 -3.4(2) . . . . ?
N1 C12 C13 N2 0.4(3) . . . . ?
N1 C12 C13 C14 -179.97(18) . . . . ?
N2 C13 C14 C15 0.6(3) . . . . ?
C12 C13 C14 C15 -179.1(2) . . . . ?
C13 C14 C15 C16 -0.8(3) . . . . ?
C14 C15 C16 C17 0.8(3) . . . . ?
C13 N2 C17 C16 0.2(3) . . . . ?
Zn N2 C17 C16 -176.64(17) . . . . ?
C15 C16 C17 N2 -0.4(3) . . . . ?
